data_4100035
_journal_name_full 'Journal of the American Chemical Society'
_journal_year 2005
_chemical_formula_sum 'C19 H13 F4 N'
_chemical_formula_weight 331.30
_space_group_IT_number 62
_symmetry_cell_setting orthorhombic
_symmetry_space_group_name_Hall '-P 2ac 2n'
_symmetry_space_group_name_H-M 'P n m a'
_cell_angle_alpha 90.00
_cell_angle_beta 90.00
_cell_angle_gamma 90.00
_cell_formula_units_Z 4
_cell_length_a 7.5926(12)
_cell_length_b 12.408(2)
_cell_length_c 15.483(3)
_cell_measurement_temperature 163(2)
_cell_volume 1458.7(4)
_cod_depositor_comments
;
The following automatic conversions were performed:
'_symmetry_cell_setting' value 'Orthorhombic' changed to 'orthorhombic'
according to '/home/saulius/struct/CIF-dictionaries/cif_core.dic'
dictionary named 'cif_core.dic' version 2.4.1 from 2010-06-29.

Automatic conversion script
Id: cif_fix_enum 1527 2010-12-29 10:47:43Z saulius 
;
_cod_database_code 4100035

loop_
_symmetry_equiv_pos_as_xyz
'x, y, z'
'-x+1/2, -y, z+1/2'
'-x, y+1/2, -z'
'x+1/2, -y+1/2, -z+1/2'
'-x, -y, -z'
'x-1/2, y, -z-1/2'
'x, -y-1/2, z'
'-x-1/2, y-1/2, z-1/2'

loop_
_atom_site_label
_atom_site_type_symbol
_atom_site_fract_x
_atom_site_fract_y
_atom_site_fract_z
_atom_site_U_iso_or_equiv
_atom_site_adp_type
_atom_site_occupancy
_atom_site_symmetry_multiplicity
_atom_site_calc_flag
_atom_site_refinement_flags
_atom_site_disorder_assembly
_atom_site_disorder_group
C1 C 0.3930(4) 0.2500 0.30803(18) 0.0392(7) Uani 1 2 d S . .
C2 C 0.3185(3) 0.1547(2) 0.33274(15) 0.0433(6) Uani 1 1 d . . .
C3 C 0.1659(3) 0.15464(18) 0.38167(14) 0.0350(5) Uani 1 1 d . . .
C4 C 0.0871(3) 0.2500 0.40619(15) 0.0243(5) Uani 1 2 d S . .
C5 C -0.0807(3) 0.2500 0.45576(16) 0.0269(6) Uani 1 2 d S . .
C6 C -0.2445(2) 0.18967(16) 0.42823(13) 0.0316(5) Uani 1 1 d . . .
C7 C -0.3284(3) 0.1351(2) 0.50503(14) 0.0381(5) Uani 1 1 d . . .
C8 C -0.2462(2) 0.18976(18) 0.58195(13) 0.0363(5) Uani 1 1 d . . .
C9 C -0.0825(3) 0.2500 0.55394(16) 0.0277(6) Uani 1 2 d S . .
C10 C 0.0837(3) 0.2500 0.60296(15) 0.0261(5) Uani 1 2 d S . .
C11 C 0.1681(3) 0.15680(16) 0.62783(12) 0.0312(4) Uani 1 1 d . . .
C12 C 0.3203(3) 0.16127(17) 0.67565(13) 0.0357(5) Uani 1 1 d . . .
N1 N 0.3951(3) 0.2500 0.69989(15) 0.0366(6) Uani 1 2 d S . .
F1 F 0.10003(17) 0.06077(10) 0.60651(9) 0.0501(4) Uani 1 1 d . . .
F2 F 0.39701(18) 0.06974(11) 0.70048(9) 0.0584(5) Uani 1 1 d . . .
H8 H -0.250(3) 0.1554(18) 0.6378(13) 0.038(6) Uiso 1 1 d . . .
H6 H -0.245(3) 0.1526(19) 0.3729(14) 0.044(7) Uiso 1 1 d . . .
H2 H 0.358(4) 0.091(2) 0.3193(17) 0.065(8) Uiso 1 1 d . . .
H3 H 0.116(3) 0.093(2) 0.3988(16) 0.057(8) Uiso 1 1 d . . .
H7A H -0.463(3) 0.146(2) 0.5050(13) 0.048(7) Uiso 1 1 d . . .
H7B H -0.299(3) 0.058(2) 0.5048(14) 0.052(7) Uiso 1 1 d . . .
H1 H 0.489(5) 0.2500 0.272(2) 0.049(9) Uiso 1 2 d S . .

loop_
_atom_site_aniso_label
_atom_site_aniso_U_11
_atom_site_aniso_U_22
_atom_site_aniso_U_33
_atom_site_aniso_U_23
_atom_site_aniso_U_13
_atom_site_aniso_U_12
C1 0.0208(13) 0.067(2) 0.0292(14) 0.000 0.0021(12) 0.000
C2 0.0318(11) 0.0507(14) 0.0473(13) -0.0086(10) 0.0038(9) 0.0122(11)
C3 0.0260(10) 0.0316(11) 0.0476(12) 0.0020(9) 0.0026(9) 0.0016(9)
C4 0.0165(11) 0.0345(14) 0.0220(11) 0.000 -0.0019(9) 0.000
C5 0.0177(12) 0.0342(14) 0.0289(13) 0.000 -0.0009(10) 0.000
C6 0.0183(9) 0.0423(11) 0.0343(10) -0.0015(8) -0.0026(8) -0.0031(8)
C7 0.0208(9) 0.0493(13) 0.0440(12) 0.0023(10) -0.0008(9) -0.0079(9)
C8 0.0205(9) 0.0571(13) 0.0312(10) 0.0057(9) 0.0025(8) -0.0064(9)
C9 0.0150(12) 0.0395(15) 0.0285(13) 0.000 0.0023(10) 0.000
C10 0.0191(12) 0.0348(14) 0.0245(11) 0.000 0.0056(10) 0.000
C11 0.0274(10) 0.0305(10) 0.0356(10) -0.0039(8) 0.0030(8) -0.0009(8)
C12 0.0256(9) 0.0455(12) 0.0359(10) 0.0065(9) 0.0012(8) 0.0114(9)
N1 0.0203(11) 0.0573(16) 0.0321(12) 0.000 -0.0019(10) 0.000
F1 0.0428(7) 0.0304(7) 0.0772(10) -0.0076(6) -0.0060(7) -0.0022(6)
F2 0.0473(8) 0.0555(9) 0.0723(10) 0.0138(7) -0.0101(7) 0.0245(7)
